data_1571507
loop_
_publ_author_name
'Shere, Henry T. W.'
'Liu, Han-Ying'
'Neale, Samuel E.'
'Hill, Michael S.'
'Mahon, Mary F.'
'McMullin, Claire L.'

_publ_section_title
;
 The borylamino-diborata-allyl anion.
;
_journal_issue 21
_journal_name_full 'Chemical science'
_journal_page_first 7999
_journal_page_last 8007
_journal_paper_doi 10.1039/d4sc01953a
_journal_volume 15
_journal_year 2024
_chemical_formula_moiety 'C52 H86 B3 Mg N3 O6, 0.5(C7 H8)'
_chemical_formula_sum 'C55.5 H90 B3 Mg N3 O6'
_chemical_formula_weight 952.04
_space_group_crystal_system monoclinic
_space_group_IT_number 14
_space_group_name_Hall '-P 2ybc'
_space_group_name_H-M_alt 'P 1 21/c 1'
_atom_sites_solution_hydrogens geom
_atom_sites_solution_primary dual
_audit_creation_date 2023-09-30
_audit_creation_method
;
Olex2 1.5
(compiled 2023.08.24 svn.re1ec1418 for OlexSys, GUI svn.r6817)
;
_audit_update_record
;
2023-10-02 deposited with the CCDC.	2024-04-30 downloaded from the CCDC.
;
_cell_angle_alpha 90
_cell_angle_beta 96.3300(10)
_cell_angle_gamma 90
_cell_formula_units_Z 4
_cell_length_a 11.59510(10)
_cell_length_b 19.74650(10)
_cell_length_c 24.9374(2)
_cell_measurement_reflns_used 34243
_cell_measurement_temperature 150.00(10)
_cell_measurement_theta_max 72.8380
_cell_measurement_theta_min 4.9370
_cell_volume 5674.92(7)
_computing_cell_refinement 'CrysAlisPro 1.171.39.46 (Rigaku OD, 2018)'
_computing_data_collection 'CrysAlisPro 1.171.39.46 (Rigaku OD, 2018)'
_computing_data_reduction 'CrysAlisPro 1.171.39.46 (Rigaku OD, 2018)'
_computing_molecular_graphics 'Olex2 1.5 (Dolomanov et al., 2009)'
_computing_publication_material 'Olex2 1.5 (Dolomanov et al., 2009)'
_computing_structure_refinement 'SHELXL 2019/3 (Sheldrick, 2015)'
_computing_structure_solution 'SHELXT 2018/2 (Sheldrick, 2018)'
_diffrn_ambient_temperature 150.00(10)
_diffrn_detector_area_resol_mean 8.1150
_diffrn_detector_type EosS2
_diffrn_measured_fraction_theta_full 0.999
_diffrn_measured_fraction_theta_max 0.995
_diffrn_measurement_device 'four-circle diffractometer'
_diffrn_measurement_device_type 'SuperNova, Dual, Cu at home/near, EosS2'
_diffrn_measurement_method '\w scans'
_diffrn_radiation_type CuK\a
_diffrn_radiation_wavelength 1.54184
_diffrn_reflns_av_R_equivalents 0.0298
_diffrn_reflns_av_unetI/netI 0.0183
_diffrn_reflns_Laue_measured_fraction_full 0.999
_diffrn_reflns_Laue_measured_fraction_max 0.995
_diffrn_reflns_limit_h_max 10
_diffrn_reflns_limit_h_min -14
_diffrn_reflns_limit_k_max 24
_diffrn_reflns_limit_k_min -24
_diffrn_reflns_limit_l_max 29
_diffrn_reflns_limit_l_min -30
_diffrn_reflns_number 79287
_diffrn_reflns_point_group_measured_fraction_full 0.999
_diffrn_reflns_point_group_measured_fraction_max 0.995
_diffrn_reflns_theta_full 67.684
_diffrn_reflns_theta_max 72.977
_diffrn_reflns_theta_min 3.836
_exptl_absorpt_coefficient_mu 0.643
_exptl_absorpt_correction_T_max 1.000
_exptl_absorpt_correction_T_min 0.743
_exptl_absorpt_correction_type gaussian
_exptl_absorpt_process_details
;
CrysAlisPro 1.171.39.46 (Rigaku Oxford Diffraction, 2018)
Numerical absorption correction based on gaussian integration over
			a multifaceted crystal model
Empirical absorption correction using spherical harmonics,
 implemented in SCALE3 ABSPACK scaling algorithm.
;
_exptl_crystal_colour colourless
_exptl_crystal_colour_primary colourless
_exptl_crystal_density_diffrn 1.114
_exptl_crystal_description block
_exptl_crystal_F_000 2076
_exptl_crystal_size_max 0.254
_exptl_crystal_size_mid 0.11
_exptl_crystal_size_min 0.085
_refine_diff_density_max 0.363
_refine_diff_density_min -0.216
_refine_diff_density_rms 0.036
_refine_ls_extinction_method none
_refine_ls_goodness_of_fit_ref 1.031
_refine_ls_hydrogen_treatment constr
_refine_ls_matrix_type full
_refine_ls_number_parameters 762
_refine_ls_number_reflns 11295
_refine_ls_number_restraints 255
_refine_ls_restrained_S_all 1.048
_refine_ls_R_factor_all 0.0430
_refine_ls_R_factor_gt 0.0382
_refine_ls_shift/su_max 0.002
_refine_ls_shift/su_mean 0.000
_refine_ls_structure_factor_coef Fsqd
_refine_ls_weighting_details 'w=1/[\s^2^(Fo^2^)+(0.0527P)^2^+1.6182P] where P=(Fo^2^+2Fc^2^)/3'
_refine_ls_weighting_scheme calc
_refine_ls_wR_factor_gt 0.0991
_refine_ls_wR_factor_ref 0.1033
_reflns_Friedel_coverage 0.000
_reflns_number_gt 10098
_reflns_number_total 11295
_reflns_threshold_expression 'I > 2\s(I)'
_cod_data_source_file d4sc01953a2.cif
_cod_data_source_block s21msh67-cpd-3
_cod_depositor_comments 'Adding full bibliography for 1571507--1571510.cif.'
_cod_original_formula_sum 'C55.50 H90 B3 Mg N3 O6'
_cod_database_code 1571507
_shelx_shelxl_version_number 2019/3
_shelx_space_group_comment
;
The symmetry employed for this shelxl refinement is uniquely defined
by the following loop, which should always be used as a source of
symmetry information in preference to the above space-group names.
They are only intended as comments.
;
_olex2_refinement_description
;
1. Fixed Uiso
 At 1.2 times of:
  All C(H) groups
 At 1.5 times of:
  All C(H,H,H) groups
2. Restrained distances
 C19-C24 \\sim C19-C24A
 with sigma of 0.02
 C24-C26 \\sim C24A-C26A
 with sigma of 0.02
 C24-C25 \\sim C24A-C25A
 with sigma of 0.02
 C26-C25 \\sim C26A-C25A
 with sigma of 0.04
 C19-C26 \\sim C19-C26A
 with sigma of 0.04
 C19-C25 \\sim C19-C25A
 with sigma of 0.04
 O4-C37 \\sim O4-C37A \\sim O3-C36 \\sim O3-C36A
 with sigma of 0.005
 C37A-C36A \\sim C37-C36
 with sigma of 0.005
 C40A-C37A \\sim C41A-C37A \\sim C41-C37 \\sim C40-C37 \\sim C39-C36 \\sim
C39A-C36A \\sim C38-C36 
 C38A-C36A
 with sigma of 0.005
3. Restrained planarity
 C53, C53A, C54, C54A, C55, C55A, C57
 with sigma of 0.1
4. Uiso/Uaniso restraints and constraints
C53 \\sim C53A \\sim C54 \\sim C54A \\sim C55 \\sim C55A \\sim C57: within 2A
with sigma of 0.02 and sigma for terminal atoms of 0.01 within 2A
C36 \\sim C37 \\sim C38 \\sim C39 \\sim C40 \\sim C41 \\sim C36A \\sim C37A
\\sim C38A \\sim C39A \\sim C40A \\sim C41A: within 2A with sigma of 0.02 and
sigma for terminal atoms of 0.01 within 2A
5. Others
 Fixed Sof: C24(0.55) H24(0.55) C25(0.55) H25A(0.55) H25B(0.55) H25C(0.55)
 C26(0.55) H26A(0.55) H26B(0.55) H26C(0.55) C36(0.75) C37(0.75) C38(0.75)
 H38A(0.75) H38B(0.75) H38C(0.75) C39(0.75) H39A(0.75) H39B(0.75) H39C(0.75)
 C40(0.75) H40A(0.75) H40B(0.75) H40C(0.75) C41(0.75) H41A(0.75) H41B(0.75)
 H41C(0.75) C24A(0.45) H24A(0.45) C25A(0.45) H25D(0.45) H25E(0.45) H25F(0.45)
 C26A(0.45) H26D(0.45) H26E(0.45) H26F(0.45) C36A(0.25) C37A(0.25) C38A(0.25)
 H38D(0.25) H38E(0.25) H38F(0.25) C39A(0.25) H39D(0.25) H39E(0.25) H39F(0.25)
 C40A(0.25) H40D(0.25) H40E(0.25) H40F(0.25) C41A(0.25) H41D(0.25) H41E(0.25)
 H41F(0.25) C53(0.5) H53(0.5) C53A(0.5) H53A(0.5) C54(0.5) H54(0.5) C54A(0.5)
 H54A(0.5) C55(0.5) C55A(0.5) H55A(0.5) C57(0.5) H57A(0.5) H57B(0.5) H57C(0.5)
6.a Ternary CH refined with riding coordinates:
 C12(H12), C15(H15), C27(H27), C24(H24), C24A(H24A)
6.b Aromatic/amide H refined with riding coordinates:
 C3(H3), C8(H8), C9(H9), C10(H10), C20(H20), C21(H21), C22(H22), C53(H53),
 C53A(H53A), C54(H54), C54A(H54A), C55A(H55A)
6.c Idealised Me refined as rotating group:
 C1(H1A,H1B,H1C), C5(H5A,H5B,H5C), C13(H13A,H13B,H13C), C14(H14A,H14B,H14C),
 C16(H16A,H16B,H16C), C17(H17A,H17B,H17C), C28(H28A,H28B,H28C), C29(H29A,H29B,
 H29C), C32(H32A,H32B,H32C), C33(H33A,H33B,H33C), C34(H34A,H34B,H34C), C35(H35A,
 H35B,H35C), C44(H44A,H44B,H44C), C45(H45A,H45B,H45C), C46(H46A,H46B,H46C),
 C49(H49A,H49B,H49C), C50(H50A,H50B,H50C), C51(H51A,H51B,H51C), C52(H52A,H52B,
 H52C), C25(H25A,H25B,H25C), C26(H26A,H26B,H26C), C38(H38A,H38B,H38C), C39(H39A,
 H39B,H39C), C40(H40A,H40B,H40C), C41(H41A,H41B,H41C), C25A(H25D,H25E,H25F),
 C26A(H26D,H26E,H26F), C38A(H38D,H38E,H38F), C39A(H39D,H39E,H39F), C40A(H40D,
 H40E,H40F), C41A(H41D,H41E,H41F), C57(H57A,H57B,H57C)
;

loop_
_space_group_symop_operation_xyz
'x, y, z'
'-x, y+1/2, -z+1/2'
'-x, -y, -z'
'x, -y-1/2, z-1/2'

loop_
_atom_site_label
_atom_site_type_symbol
_atom_site_fract_x
_atom_site_fract_y
_atom_site_fract_z
_atom_site_U_iso_or_equiv
_atom_site_adp_type
_atom_site_occupancy
_atom_site_site_symmetry_order
_atom_site_calc_flag
_atom_site_refinement_flags_posn
_atom_site_refinement_flags_adp
_atom_site_refinement_flags_occupancy
_atom_site_disorder_assembly
_atom_site_disorder_group
Mg1 Mg 0.80312(3) 0.29833(2) 0.63269(2) 0.01822(8) Uani 1 1 d . . . . .
O1 O 0.80072(6) 0.35423(4) 0.70220(3) 0.02062(15) Uani 1 1 d . . . . .
O2 O 0.71593(7) 0.39369(4) 0.77588(3) 0.02772(18) Uani 1 1 d . . . . .
O3 O 0.63520(6) 0.27820(4) 0.61821(3) 0.02591(17) Uani 1 1 d D . . . .
O4 O 0.43962(7) 0.28290(5) 0.62789(4) 0.0351(2) Uani 1 1 d D . . . .
O5 O 0.50649(7) 0.24527(4) 0.78660(3) 0.02879(18) Uani 1 1 d . . . . .
O6 O 0.34658(7) 0.30959(5) 0.79873(4) 0.0332(2) Uani 1 1 d . . . . .
N1 N 0.88290(8) 0.34536(5) 0.57263(4) 0.02206(18) Uani 1 1 d . . . . .
N2 N 0.91389(8) 0.21629(5) 0.63664(4) 0.02288(19) Uani 1 1 d . . . . .
N3 N 0.47885(8) 0.35158(5) 0.73492(4) 0.02101(18) Uani 1 1 d . . . . .
C1 C 1.07194(11) 0.40021(7) 0.56322(6) 0.0374(3) Uani 1 1 d . . . . .
H1A H 1.034979 0.416088 0.529198 0.056 Uiso 1 1 calc R U . . .
H1B H 1.146772 0.381885 0.558367 0.056 Uiso 1 1 calc R U . . .
H1C H 1.081028 0.437222 0.588295 0.056 Uiso 1 1 calc R U . . .
C2 C 0.99789(10) 0.34571(6) 0.58499(4) 0.0250(2) Uani 1 1 d . . . . .
C3 C 1.05907(10) 0.29938(6) 0.62036(5) 0.0271(2) Uani 1 1 d . . . . .
H3 H 1.134537 0.312194 0.632693 0.033 Uiso 1 1 calc R U . . .
C4 C 1.02412(10) 0.23686(6) 0.63997(4) 0.0260(2) Uani 1 1 d . . . . .
C5 C 1.12069(12) 0.19430(8) 0.66847(6) 0.0426(3) Uani 1 1 d . . . . .
H5A H 1.129583 0.204941 0.706264 0.064 Uiso 1 1 calc R U . . .
H5B H 1.191863 0.203764 0.653576 0.064 Uiso 1 1 calc R U . . .
H5C H 1.101886 0.147186 0.663653 0.064 Uiso 1 1 calc R U . . .
C6 C 0.83571(10) 0.38282(6) 0.52552(4) 0.0240(2) Uani 1 1 d . . . . .
C7 C 0.84188(11) 0.35453(6) 0.47384(5) 0.0285(2) Uani 1 1 d . . . . .
C8 C 0.79759(12) 0.39141(7) 0.42855(5) 0.0347(3) Uani 1 1 d . . . . .
H8 H 0.803407 0.373699 0.394397 0.042 Uiso 1 1 calc R U . . .
C9 C 0.74534(12) 0.45357(7) 0.43318(5) 0.0365(3) Uani 1 1 d . . . . .
H9 H 0.716219 0.477467 0.402509 0.044 Uiso 1 1 calc R U . . .
C10 C 0.73677(12) 0.47986(7) 0.48378(5) 0.0347(3) Uani 1 1 d . . . . .
H10 H 0.700169 0.521360 0.486874 0.042 Uiso 1 1 calc R U . . .
C11 C 0.78160(11) 0.44578(6) 0.53043(5) 0.0287(2) Uani 1 1 d . . . . .
C12 C 0.89260(14) 0.28479(7) 0.46563(5) 0.0389(3) Uani 1 1 d . . . . .
H12 H 0.893128 0.259857 0.499632 0.047 Uiso 1 1 calc R U . . .
C13 C 1.01759(16) 0.28845(10) 0.45175(7) 0.0592(5) Uani 1 1 d . . . . .
H13A H 1.045366 0.243555 0.445868 0.089 Uiso 1 1 calc R U . . .
H13B H 1.065656 0.309159 0.481046 0.089 Uiso 1 1 calc R U . . .
H13C H 1.020271 0.314939 0.419634 0.089 Uiso 1 1 calc R U . . .
C14 C 0.81851(18) 0.24461(8) 0.42200(6) 0.0535(4) Uani 1 1 d . . . . .
H14A H 0.818514 0.267209 0.387914 0.080 Uiso 1 1 calc R U . . .
H14B H 0.740440 0.241493 0.431192 0.080 Uiso 1 1 calc R U . . .
H14C H 0.850134 0.199925 0.419532 0.080 Uiso 1 1 calc R U . . .
C15 C 0.77353(13) 0.47986(6) 0.58455(5) 0.0364(3) Uani 1 1 d . . . . .
H15 H 0.797163 0.447032 0.613136 0.044 Uiso 1 1 calc R U . . .
C16 C 0.85489(17) 0.54076(8) 0.59197(7) 0.0524(4) Uani 1 1 d . . . . .
H16A H 0.932837 0.526508 0.588418 0.079 Uiso 1 1 calc R U . . .
H16B H 0.851502 0.559869 0.627158 0.079 Uiso 1 1 calc R U . . .
H16C H 0.831469 0.574185 0.564995 0.079 Uiso 1 1 calc R U . . .
C17 C 0.64978(17) 0.50243(10) 0.59049(8) 0.0596(5) Uani 1 1 d . . . . .
H17A H 0.625907 0.535701 0.563449 0.089 Uiso 1 1 calc R U . . .
H17B H 0.646824 0.521725 0.625645 0.089 Uiso 1 1 calc R U . . .
H17C H 0.598725 0.464085 0.586103 0.089 Uiso 1 1 calc R U . . .
C18 C 0.89072(10) 0.14510(6) 0.64337(5) 0.0251(2) Uani 1 1 d . . . . .
C19 C 0.90049(14) 0.10044(7) 0.60008(5) 0.0386(3) Uani 1 1 d D . . . .
C20 C 0.86938(14) 0.03277(7) 0.60540(6) 0.0407(3) Uani 1 1 d . . . . .
H20 H 0.875742 0.003116 0.576906 0.049 Uiso 1 1 calc R U . . .
C21 C 0.82951(11) 0.00879(6) 0.65175(6) 0.0359(3) Uani 1 1 d . . . . .
H21 H 0.807341 -0.036263 0.654241 0.043 Uiso 1 1 calc R U . . .
C22 C 0.82283(11) 0.05233(6) 0.69440(5) 0.0328(3) Uani 1 1 d . . . . .
H22 H 0.797514 0.035951 0.726054 0.039 Uiso 1 1 calc R U . . .
C23 C 0.85320(10) 0.12048(6) 0.69123(5) 0.0266(2) Uani 1 1 d . . . . .
C27 C 0.84825(12) 0.16469(7) 0.74038(5) 0.0329(3) Uani 1 1 d . . . . .
H27 H 0.865423 0.211223 0.730151 0.039 Uiso 1 1 calc R U . . .
C28 C 0.94089(13) 0.14340(9) 0.78563(6) 0.0437(3) Uani 1 1 d . . . . .
H28A H 0.923481 0.098910 0.798002 0.066 Uiso 1 1 calc R U . . .
H28B H 0.941910 0.174914 0.814990 0.066 Uiso 1 1 calc R U . . .
H28C H 1.015474 0.143015 0.772306 0.066 Uiso 1 1 calc R U . . .
C29 C 0.72903(14) 0.16475(9) 0.76069(6) 0.0495(4) Uani 1 1 d . . . . .
H29A H 0.671339 0.177273 0.731791 0.074 Uiso 1 1 calc R U . . .
H29B H 0.728391 0.196700 0.789672 0.074 Uiso 1 1 calc R U . . .
H29C H 0.712241 0.120323 0.773398 0.074 Uiso 1 1 calc R U . . .
C30 C 0.89480(9) 0.38456(6) 0.74038(4) 0.0246(2) Uani 1 1 d . . . . .
C31 C 0.82447(10) 0.42815(6) 0.77756(5) 0.0271(2) Uani 1 1 d . . . . .
C32 C 0.97682(11) 0.42501(7) 0.70977(5) 0.0335(3) Uani 1 1 d . . . . .
H32A H 0.933328 0.456870 0.686531 0.050 Uiso 1 1 calc R U . . .
H32B H 1.018263 0.394931 0.688493 0.050 Uiso 1 1 calc R U . . .
H32C H 1.030945 0.448917 0.734861 0.050 Uiso 1 1 calc R U . . .
C33 C 0.95999(12) 0.32698(7) 0.77054(6) 0.0372(3) Uani 1 1 d . . . . .
H33A H 1.021645 0.345114 0.795239 0.056 Uiso 1 1 calc R U . . .
H33B H 0.991854 0.297626 0.745251 0.056 Uiso 1 1 calc R U . . .
H33C H 0.907685 0.301775 0.790213 0.056 Uiso 1 1 calc R U . . .
C34 C 0.79964(13) 0.49943(7) 0.75537(7) 0.0424(3) Uani 1 1 d . . . . .
H34A H 0.869943 0.525502 0.759271 0.064 Uiso 1 1 calc R U . . .
H34B H 0.742967 0.520849 0.775009 0.064 Uiso 1 1 calc R U . . .
H34C H 0.770409 0.496711 0.717886 0.064 Uiso 1 1 calc R U . . .
C35 C 0.87708(12) 0.43240(9) 0.83580(5) 0.0437(3) Uani 1 1 d . . . . .
H35A H 0.881969 0.387812 0.851229 0.066 Uiso 1 1 calc R U . . .
H35B H 0.829226 0.460426 0.855715 0.066 Uiso 1 1 calc R U . . .
H35C H 0.953408 0.451651 0.837380 0.066 Uiso 1 1 calc R U . . .
C42 C 0.57756(9) 0.33550(5) 0.70418(4) 0.0207(2) Uani 1 1 d . . . . .
C43 C 0.42082(9) 0.41933(6) 0.72899(5) 0.0247(2) Uani 1 1 d . . . . .
C44 C 0.47191(11) 0.46258(7) 0.68716(6) 0.0350(3) Uani 1 1 d . . . . .
H44A H 0.553255 0.469197 0.697760 0.053 Uiso 1 1 calc R U . . .
H44B H 0.433446 0.505699 0.684483 0.053 Uiso 1 1 calc R U . . .
H44C H 0.461327 0.440210 0.652795 0.053 Uiso 1 1 calc R U . . .
C45 C 0.43863(11) 0.45659(7) 0.78320(5) 0.0356(3) Uani 1 1 d . . . . .
H45A H 0.400314 0.432217 0.809454 0.053 Uiso 1 1 calc R U . . .
H45B H 0.406633 0.501359 0.779022 0.053 Uiso 1 1 calc R U . . .
H45C H 0.520091 0.459516 0.795083 0.053 Uiso 1 1 calc R U . . .
C46 C 0.29152(10) 0.41004(7) 0.71023(5) 0.0329(3) Uani 1 1 d . . . . .
H46A H 0.282654 0.385062 0.677000 0.049 Uiso 1 1 calc R U . . .
H46B H 0.255406 0.453606 0.704714 0.049 Uiso 1 1 calc R U . . .
H46C H 0.255461 0.385636 0.737200 0.049 Uiso 1 1 calc R U . . .
C47 C 0.43563(11) 0.20538(6) 0.81861(5) 0.0314(3) Uani 1 1 d . . . . .
C48 C 0.35779(11) 0.25991(7) 0.84119(5) 0.0364(3) Uani 1 1 d . . . . .
C49 C 0.36891(16) 0.15525(8) 0.78049(7) 0.0529(4) Uani 1 1 d . . . . .
H49A H 0.318779 0.179520 0.753927 0.079 Uiso 1 1 calc R U . . .
H49B H 0.323252 0.126167 0.800663 0.079 Uiso 1 1 calc R U . . .
H49C H 0.422634 0.128450 0.762870 0.079 Uiso 1 1 calc R U . . .
C50 C 0.51320(13) 0.16700(7) 0.86119(6) 0.0418(3) Uani 1 1 d . . . . .
H50A H 0.557251 0.133787 0.844049 0.063 Uiso 1 1 calc R U . . .
H50B H 0.466292 0.144819 0.885306 0.063 Uiso 1 1 calc R U . . .
H50C H 0.565169 0.198082 0.881150 0.063 Uiso 1 1 calc R U . . .
C51 C 0.23681(15) 0.23560(11) 0.85050(9) 0.0675(6) Uani 1 1 d . . . . .
H51A H 0.194534 0.272210 0.864452 0.101 Uiso 1 1 calc R U . . .
H51B H 0.243161 0.198943 0.875947 0.101 Uiso 1 1 calc R U . . .
H51C H 0.196563 0.220334 0.816978 0.101 Uiso 1 1 calc R U . . .
C52 C 0.41648(19) 0.29479(9) 0.89124(6) 0.0572(4) Uani 1 1 d . . . . .
H52A H 0.492730 0.309276 0.884717 0.086 Uiso 1 1 calc R U . . .
H52B H 0.422367 0.263733 0.921035 0.086 Uiso 1 1 calc R U . . .
H52C H 0.371444 0.333405 0.899599 0.086 Uiso 1 1 calc R U . . .
B1 B 0.69296(10) 0.35937(6) 0.72746(5) 0.0209(2) Uani 1 1 d . . . . .
B2 B 0.54885(11) 0.30012(7) 0.65284(5) 0.0241(2) Uani 1 1 d . . . . .
B3 B 0.44570(10) 0.30403(7) 0.77156(5) 0.0232(2) Uani 1 1 d . . . . .
C24 C 0.9670(4) 0.1237(2) 0.55144(16) 0.0353(8) Uani 0.55 1 d D . P A 1
H24 H 0.969600 0.173264 0.551116 0.042 Uiso 0.55 1 calc R U P A 1
C25 C 1.0920(3) 0.0967(2) 0.55341(18) 0.0514(9) Uani 0.55 1 d D . P A 1
H25A H 1.137860 0.114676 0.584560 0.077 Uiso 0.55 1 calc R U P A 1
H25B H 1.124758 0.110417 0.521407 0.077 Uiso 0.55 1 calc R U P A 1
H25C H 1.091265 0.048142 0.555476 0.077 Uiso 0.55 1 calc R U P A 1
C26 C 0.8981(4) 0.0998(2) 0.49937(15) 0.0505(9) Uani 0.55 1 d D . P A 1
H26A H 0.897102 0.051236 0.498444 0.076 Uiso 0.55 1 calc R U P A 1
H26B H 0.933695 0.116730 0.469073 0.076 Uiso 0.55 1 calc R U P A 1
H26C H 0.820008 0.116514 0.497764 0.076 Uiso 0.55 1 calc R U P A 1
C36 C 0.57322(16) 0.23375(11) 0.57697(8) 0.0273(5) Uani 0.75 1 d D U P B 1
C37 C 0.44946(13) 0.26496(9) 0.57181(6) 0.0270(3) Uani 0.75 1 d D U P B 1
C38 C 0.63320(16) 0.23685(13) 0.52609(8) 0.0422(5) Uani 0.75 1 d D U P B 1
H38A H 0.635150 0.282892 0.513867 0.063 Uiso 0.75 1 calc R U P B 1
H38B H 0.591439 0.209530 0.498615 0.063 Uiso 0.75 1 calc R U P B 1
H38C H 0.711032 0.220078 0.533514 0.063 Uiso 0.75 1 calc R U P B 1
C39 C 0.57736(15) 0.16284(9) 0.60045(8) 0.0383(4) Uani 0.75 1 d D U P B 1
H39A H 0.656726 0.148953 0.608504 0.057 Uiso 0.75 1 calc R U P B 1
H39B H 0.538003 0.132127 0.574774 0.057 Uiso 0.75 1 calc R U P B 1
H39C H 0.539979 0.162546 0.632935 0.057 Uiso 0.75 1 calc R U P B 1
C40 C 0.43731(17) 0.32814(10) 0.53680(7) 0.0397(4) Uani 0.75 1 d D U P B 1
H40A H 0.366615 0.351144 0.542267 0.060 Uiso 0.75 1 calc R U P B 1
H40B H 0.435595 0.315507 0.499549 0.060 Uiso 0.75 1 calc R U P B 1
H40C H 0.502060 0.357648 0.546488 0.060 Uiso 0.75 1 calc R U P B 1
C41 C 0.3540(4) 0.2140(3) 0.5541(3) 0.0386(10) Uani 0.75 1 d D U P B 1
H41A H 0.355432 0.178088 0.580118 0.058 Uiso 0.75 1 calc R U P B 1
H41B H 0.366417 0.195590 0.519574 0.058 Uiso 0.75 1 calc R U P B 1
H41C H 0.279920 0.236227 0.551453 0.058 Uiso 0.75 1 calc R U P B 1
C24A C 0.9127(5) 0.1215(3) 0.5429(2) 0.0457(12) Uani 0.45 1 d D . P A 2
H24A H 0.901153 0.170637 0.540921 0.055 Uiso 0.45 1 calc R U P A 2
C25A C 1.0388(6) 0.1079(4) 0.5350(3) 0.0765(18) Uani 0.45 1 d D . P A 2
H25D H 1.088436 0.134084 0.560474 0.115 Uiso 0.45 1 calc R U P A 2
H25E H 1.052186 0.120502 0.498986 0.115 Uiso 0.45 1 calc R U P A 2
H25F H 1.055396 0.060645 0.540420 0.115 Uiso 0.45 1 calc R U P A 2
C26A C 0.8304(6) 0.0900(3) 0.49806(18) 0.0686(16) Uani 0.45 1 d D . P A 2
H26D H 0.848088 0.042796 0.494972 0.103 Uiso 0.45 1 calc R U P A 2
H26E H 0.839150 0.112417 0.464586 0.103 Uiso 0.45 1 calc R U P A 2
H26F H 0.751865 0.095012 0.506317 0.103 Uiso 0.45 1 calc R U P A 2
C36A C 0.5728(5) 0.2480(3) 0.5693(2) 0.043(2) Uani 0.25 1 d D U P B 2
C37A C 0.4602(5) 0.2250(2) 0.5920(2) 0.0475(13) Uani 0.25 1 d D U P B 2
C38A C 0.5508(5) 0.3088(3) 0.5322(2) 0.0490(13) Uani 0.25 1 d D U P B 2
H38D H 0.623378 0.325441 0.522335 0.074 Uiso 0.25 1 calc R U P B 2
H38E H 0.513341 0.343843 0.550660 0.074 Uiso 0.25 1 calc R U P B 2
H38F H 0.501937 0.295709 0.500362 0.074 Uiso 0.25 1 calc R U P B 2
C39A C 0.6479(6) 0.1950(4) 0.5463(3) 0.0537(14) Uani 0.25 1 d D U P B 2
H39D H 0.712216 0.216665 0.532121 0.080 Uiso 0.25 1 calc R U P B 2
H39E H 0.602783 0.170781 0.517897 0.080 Uiso 0.25 1 calc R U P B 2
H39F H 0.676433 0.163891 0.574243 0.080 Uiso 0.25 1 calc R U P B 2
C40A C 0.3525(14) 0.2256(11) 0.5515(8) 0.042(3) Uani 0.25 1 d D U P B 2
H40D H 0.286620 0.211745 0.568921 0.063 Uiso 0.25 1 calc R U P B 2
H40E H 0.362965 0.194821 0.522561 0.063 Uiso 0.25 1 calc R U P B 2
H40F H 0.339885 0.270455 0.537232 0.063 Uiso 0.25 1 calc R U P B 2
C41A C 0.4760(7) 0.1548(3) 0.6170(3) 0.0618(17) Uani 0.25 1 d D U P B 2
H41D H 0.546342 0.153644 0.641179 0.093 Uiso 0.25 1 calc R U P B 2
H41E H 0.480327 0.121835 0.588939 0.093 Uiso 0.25 1 calc R U P B 2
H41F H 0.411294 0.144548 0.636495 0.093 Uiso 0.25 1 calc R U P B 2
C53 C 0.3786(10) 0.0175(6) 0.4996(5) 0.130(4) Uani 0.5 1 d . U P C -1
H53 H 0.300753 0.029706 0.494117 0.156 Uiso 0.5 1 calc R U P C -1
C53A C 0.5922(12) -0.0273(5) 0.5152(3) 0.094(3) Uani 0.5 1 d . U P C -1
H53A H 0.666093 -0.046262 0.519635 0.112 Uiso 0.5 1 calc R U P C -1
C54 C 0.4383(8) 0.0228(5) 0.4570(6) 0.093(4) Uani 0.5 1 d . U P C -1
H54 H 0.406741 0.040244 0.423928 0.111 Uiso 0.5 1 calc R U P C -1
C54A C 0.5245(12) -0.0260(5) 0.5563(5) 0.092(3) Uani 0.5 1 d . U P C -1
H54A H 0.554695 -0.041590 0.590179 0.111 Uiso 0.5 1 calc R U P C -1
C55 C 0.5468(6) 0.0008(4) 0.4661(2) 0.0716(15) Uani 0.5 1 d . U P C -1
C55A C 0.4183(10) -0.0035(6) 0.5495(5) 0.118(4) Uani 0.5 1 d . U P C -1
H55A H 0.372250 -0.001931 0.577753 0.142 Uiso 0.5 1 calc R U P C -1
C57 C 0.6160(7) 0.0035(5) 0.4193(2) 0.121(2) Uani 0.5 1 d . U P C -1
H57A H 0.633920 0.049824 0.411839 0.182 Uiso 0.5 1 calc R U P C -1
H57B H 0.571981 -0.015977 0.388223 0.182 Uiso 0.5 1 calc R U P C -1
H57C H 0.686703 -0.021463 0.427604 0.182 Uiso 0.5 1 calc R U P C -1

loop_
_atom_site_aniso_label
_atom_site_aniso_U_11
_atom_site_aniso_U_22
_atom_site_aniso_U_33
_atom_site_aniso_U_23
_atom_site_aniso_U_13
_atom_site_aniso_U_12
Mg1 0.01768(16) 0.01992(17) 0.01752(16) -0.00021(12) 0.00394(12) -0.00057(12)
O1 0.0174(3) 0.0254(4) 0.0190(3) -0.0040(3) 0.0018(3) -0.0022(3)
O2 0.0229(4) 0.0369(4) 0.0240(4) -0.0094(3) 0.0058(3) -0.0063(3)
O3 0.0198(4) 0.0353(4) 0.0231(4) -0.0107(3) 0.0043(3) -0.0053(3)
O4 0.0216(4) 0.0551(6) 0.0292(4) -0.0182(4) 0.0052(3) -0.0061(4)
O5 0.0279(4) 0.0275(4) 0.0321(4) 0.0066(3) 0.0083(3) 0.0015(3)
O6 0.0261(4) 0.0418(5) 0.0338(5) 0.0148(4) 0.0123(3) 0.0059(4)
N1 0.0240(4) 0.0232(4) 0.0196(4) 0.0009(3) 0.0052(3) -0.0023(3)
N2 0.0240(4) 0.0236(4) 0.0219(4) 0.0016(3) 0.0062(3) 0.0037(3)
N3 0.0189(4) 0.0236(4) 0.0212(4) -0.0009(3) 0.0049(3) 0.0016(3)
C1 0.0307(6) 0.0391(7) 0.0438(7) 0.0047(6) 0.0104(5) -0.0102(5)
C2 0.0253(5) 0.0278(5) 0.0229(5) -0.0036(4) 0.0073(4) -0.0051(4)
C3 0.0192(5) 0.0372(6) 0.0249(5) -0.0028(5) 0.0028(4) -0.0032(4)
C4 0.0235(5) 0.0344(6) 0.0206(5) -0.0002(4) 0.0045(4) 0.0057(4)
C5 0.0290(6) 0.0578(9) 0.0419(7) 0.0140(6) 0.0075(5) 0.0161(6)
C6 0.0254(5) 0.0250(5) 0.0225(5) 0.0035(4) 0.0061(4) -0.0039(4)
C7 0.0340(6) 0.0290(6) 0.0234(5) 0.0027(4) 0.0071(4) -0.0006(5)
C8 0.0461(7) 0.0362(7) 0.0218(6) 0.0022(5) 0.0040(5) -0.0029(5)
C9 0.0437(7) 0.0362(7) 0.0283(6) 0.0109(5) -0.0012(5) -0.0003(5)
C10 0.0413(7) 0.0276(6) 0.0356(7) 0.0072(5) 0.0063(5) 0.0039(5)
C11 0.0350(6) 0.0247(5) 0.0275(6) 0.0033(4) 0.0088(5) -0.0019(5)
C12 0.0604(9) 0.0350(7) 0.0230(6) 0.0018(5) 0.0117(6) 0.0124(6)
C13 0.0624(10) 0.0705(11) 0.0472(9) -0.0041(8) 0.0169(8) 0.0279(9)
C14 0.0950(13) 0.0338(7) 0.0329(7) -0.0053(6) 0.0120(8) 0.0044(8)
C15 0.0584(8) 0.0233(6) 0.0291(6) 0.0021(5) 0.0126(6) 0.0015(5)
C16 0.0721(11) 0.0426(8) 0.0438(8) -0.0111(7) 0.0125(7) -0.0123(8)
C17 0.0684(11) 0.0584(10) 0.0580(10) -0.0120(8) 0.0341(9) 0.0004(8)
C18 0.0254(5) 0.0233(5) 0.0270(5) 0.0033(4) 0.0042(4) 0.0061(4)
C19 0.0607(9) 0.0254(6) 0.0312(7) 0.0028(5) 0.0120(6) 0.0103(6)
C20 0.0593(9) 0.0257(6) 0.0366(7) -0.0025(5) 0.0026(6) 0.0094(6)
C21 0.0343(6) 0.0238(6) 0.0490(8) 0.0046(5) 0.0015(5) 0.0009(5)
C22 0.0294(6) 0.0316(6) 0.0385(7) 0.0092(5) 0.0084(5) 0.0007(5)
C23 0.0228(5) 0.0288(6) 0.0283(6) 0.0038(4) 0.0035(4) 0.0041(4)
C27 0.0427(7) 0.0322(6) 0.0251(6) 0.0047(5) 0.0093(5) 0.0040(5)
C28 0.0408(7) 0.0587(9) 0.0313(7) -0.0044(6) 0.0029(6) 0.0054(6)
C29 0.0437(8) 0.0680(10) 0.0380(7) -0.0019(7) 0.0103(6) 0.0222(7)
C30 0.0197(5) 0.0309(6) 0.0228(5) -0.0067(4) -0.0002(4) -0.0041(4)
C31 0.0238(5) 0.0314(6) 0.0265(6) -0.0077(5) 0.0051(4) -0.0052(4)
C32 0.0267(6) 0.0424(7) 0.0323(6) -0.0100(5) 0.0071(5) -0.0113(5)
C33 0.0334(6) 0.0385(7) 0.0368(7) -0.0050(5) -0.0096(5) 0.0037(5)
C34 0.0425(7) 0.0302(7) 0.0565(9) -0.0074(6) 0.0139(6) -0.0011(5)
C35 0.0363(7) 0.0648(9) 0.0300(7) -0.0175(6) 0.0031(5) -0.0122(6)
C42 0.0187(5) 0.0232(5) 0.0210(5) 0.0001(4) 0.0051(4) 0.0007(4)
C43 0.0214(5) 0.0255(5) 0.0274(5) -0.0001(4) 0.0031(4) 0.0026(4)
C44 0.0316(6) 0.0295(6) 0.0449(7) 0.0095(5) 0.0080(5) 0.0045(5)
C45 0.0336(6) 0.0344(6) 0.0381(7) -0.0104(5) 0.0015(5) 0.0074(5)
C46 0.0232(6) 0.0342(6) 0.0402(7) 0.0029(5) -0.0019(5) 0.0031(5)
C47 0.0308(6) 0.0319(6) 0.0312(6) 0.0079(5) 0.0023(5) -0.0063(5)
C48 0.0336(6) 0.0438(7) 0.0336(6) 0.0147(6) 0.0118(5) 0.0016(5)
C49 0.0633(10) 0.0417(8) 0.0505(9) 0.0055(7) -0.0085(8) -0.0193(7)
C50 0.0431(7) 0.0388(7) 0.0427(8) 0.0149(6) 0.0012(6) 0.0005(6)
C51 0.0426(9) 0.0795(13) 0.0860(14) 0.0432(11) 0.0321(9) 0.0043(8)
C52 0.0915(13) 0.0526(9) 0.0291(7) 0.0033(6) 0.0137(8) 0.0117(9)
B1 0.0224(6) 0.0220(5) 0.0189(5) -0.0004(4) 0.0045(4) 0.0001(4)
B2 0.0189(5) 0.0295(6) 0.0245(6) -0.0022(5) 0.0048(5) -0.0019(5)
B3 0.0196(5) 0.0279(6) 0.0222(6) -0.0008(5) 0.0023(4) -0.0009(4)
C24 0.056(2) 0.0228(12) 0.0299(16) -0.0028(11) 0.0174(18) 0.0010(18)
C25 0.052(2) 0.055(2) 0.053(2) -0.0092(17) 0.0309(17) -0.0024(17)
C26 0.078(2) 0.0422(19) 0.0326(16) -0.0009(13) 0.0123(18) 0.0100(18)
C36 0.0195(9) 0.0392(10) 0.0234(9) -0.0142(8) 0.0025(7) -0.0046(7)
C37 0.0228(7) 0.0379(9) 0.0202(7) -0.0078(6) 0.0028(6) -0.0029(6)
C38 0.0272(8) 0.0698(14) 0.0307(9) -0.0246(9) 0.0084(7) -0.0082(9)
C39 0.0281(8) 0.0331(8) 0.0523(10) -0.0137(8) -0.0014(7) -0.0015(6)
C40 0.0402(9) 0.0475(10) 0.0298(8) -0.0010(7) -0.0024(7) -0.0014(8)
C41 0.0235(12) 0.055(2) 0.0361(17) -0.0170(14) -0.0018(11) -0.0111(13)
C24A 0.078(4) 0.0273(18) 0.035(2) -0.0064(15) 0.020(3) -0.003(3)
C25A 0.090(5) 0.074(4) 0.076(4) -0.008(3) 0.052(4) -0.003(4)
C26A 0.138(5) 0.041(2) 0.0267(18) -0.0047(15) 0.009(3) -0.010(3)
C36A 0.036(3) 0.056(4) 0.035(3) -0.012(3) -0.001(3) -0.013(3)
C37A 0.038(3) 0.065(3) 0.040(3) -0.022(3) 0.009(2) -0.018(3)
C38A 0.040(2) 0.073(3) 0.034(2) -0.006(2) 0.002(2) -0.014(2)
C39A 0.044(3) 0.073(4) 0.045(3) -0.027(3) 0.007(2) -0.013(3)
C40A 0.037(4) 0.058(5) 0.033(4) -0.013(4) 0.010(3) -0.003(4)
C41A 0.068(4) 0.057(4) 0.062(4) -0.018(3) 0.016(3) -0.020(3)
C53 0.073(4) 0.161(8) 0.149(11) 0.046(7) -0.021(6) -0.013(5)
C53A 0.122(9) 0.099(5) 0.053(3) 0.033(4) -0.016(4) -0.021(5)
C54 0.065(4) 0.072(4) 0.131(11) 0.038(6) -0.037(6) -0.018(3)
C54A 0.139(10) 0.060(3) 0.072(4) 0.011(3) -0.015(6) -0.038(5)
C55 0.074(4) 0.079(3) 0.057(3) 0.021(3) -0.014(3) -0.025(3)
C55A 0.116(7) 0.135(6) 0.111(7) -0.010(6) 0.048(6) -0.062(5)
C57 0.114(5) 0.182(6) 0.065(3) 0.027(4) -0.007(3) -0.023(5)

loop_
_atom_type_symbol
_atom_type_description
_atom_type_scat_dispersion_real
_atom_type_scat_dispersion_imag
_atom_type_scat_source
C C 0.0181 0.0091 'International Tables Vol C Tables 4.2.6.8 and 6.1.1.4'
H H 0.0000 0.0000 'International Tables Vol C Tables 4.2.6.8 and 6.1.1.4'
B B 0.0090 0.0039 'International Tables Vol C Tables 4.2.6.8 and 6.1.1.4'
Mg Mg 0.1719 0.1771 'International Tables Vol C Tables 4.2.6.8 and 6.1.1.4'
N N 0.0311 0.0180 'International Tables Vol C Tables 4.2.6.8 and 6.1.1.4'
O O 0.0492 0.0322 'International Tables Vol C Tables 4.2.6.8 and 6.1.1.4'

loop_
_geom_angle_atom_site_label_1
_geom_angle_atom_site_label_2
_geom_angle_atom_site_label_3
_geom_angle
_geom_angle_site_symmetry_1
_geom_angle_site_symmetry_3
_geom_angle_publ_flag
O1 Mg1 N1 114.73(4) . . ?
O1 Mg1 N2 116.57(4) . . ?
O3 Mg1 O1 99.03(3) . . ?
O3 Mg1 N1 117.89(4) . . ?
O3 Mg1 N2 116.44(4) . . ?
N2 Mg1 N1 93.52(4) . . ?
C30 O1 Mg1 132.53(6) . . ?
B1 O1 Mg1 119.42(6) . . ?
B1 O1 C30 107.24(8) . . ?
B1 O2 C31 110.07(9) . . ?
B2 O3 Mg1 123.89(7) . . ?
B2 O3 C36 106.00(10) . . ?
B2 O3 C36A 107.7(2) . . ?
C36 O3 Mg1 129.73(9) . . ?
C36A O3 Mg1 127.9(2) . . ?
B2 O4 C37 108.95(10) . . ?
B2 O4 C37A 105.0(2) . . ?
B3 O5 C47 107.65(9) . . ?
B3 O6 C48 106.86(9) . . ?
C2 N1 Mg1 110.53(7) . . ?
C2 N1 C6 117.67(9) . . ?
C6 N1 Mg1 131.33(7) . . ?
C4 N2 Mg1 110.54(8) . . ?
C4 N2 C18 118.55(9) . . ?
C18 N2 Mg1 130.31(7) . . ?
C42 N3 C43 120.34(9) . . ?
B3 N3 C42 118.68(9) . . ?
B3 N3 C43 120.88(9) . . ?
H1A C1 H1B 109.5 . . ?
H1A C1 H1C 109.5 . . ?
H1B C1 H1C 109.5 . . ?
C2 C1 H1A 109.5 . . ?
C2 C1 H1B 109.5 . . ?
C2 C1 H1C 109.5 . . ?
N1 C2 C1 120.82(11) . . ?
N1 C2 C3 124.26(10) . . ?
C3 C2 C1 114.85(10) . . ?
C2 C3 H3 114.9 . . ?
C4 C3 C2 130.17(10) . . ?
C4 C3 H3 114.9 . . ?
N2 C4 C3 123.84(10) . . ?
N2 C4 C5 120.94(11) . . ?
C3 C4 C5 115.14(11) . . ?
C4 C5 H5A 109.5 . . ?
C4 C5 H5B 109.5 . . ?
C4 C5 H5C 109.5 . . ?
H5A C5 H5B 109.5 . . ?
H5A C5 H5C 109.5 . . ?
H5B C5 H5C 109.5 . . ?
C7 C6 N1 119.11(10) . . ?
C11 C6 N1 121.04(10) . . ?
C11 C6 C7 119.83(11) . . ?
C6 C7 C12 122.69(11) . . ?
C8 C7 C6 118.77(11) . . ?
C8 C7 C12 118.53(11) . . ?
C7 C8 H8 119.2 . . ?
C9 C8 C7 121.55(12) . . ?
C9 C8 H8 119.2 . . ?
C8 C9 H9 120.4 . . ?
C10 C9 C8 119.25(12) . . ?
C10 C9 H9 120.4 . . ?
C9 C10 H10 119.2 . . ?
C9 C10 C11 121.63(12) . . ?
C11 C10 H10 119.2 . . ?
C6 C11 C15 122.77(11) . . ?
C10 C11 C6 118.94(11) . . ?
C10 C11 C15 118.26(11) . . ?
C7 C12 H12 107.7 . . ?
C7 C12 C13 112.22(13) . . ?
C7 C12 C14 111.72(12) . . ?
C13 C12 H12 107.7 . . ?
C13 C12 C14 109.60(13) . . ?
C14 C12 H12 107.7 . . ?
C12 C13 H13A 109.5 . . ?
C12 C13 H13B 109.5 . . ?
C12 C13 H13C 109.5 . . ?
H13A C13 H13B 109.5 . . ?
H13A C13 H13C 109.5 . . ?
H13B C13 H13C 109.5 . . ?
C12 C14 H14A 109.5 . . ?
C12 C14 H14B 109.5 . . ?
C12 C14 H14C 109.5 . . ?
H14A C14 H14B 109.5 . . ?
H14A C14 H14C 109.5 . . ?
H14B C14 H14C 109.5 . . ?
C11 C15 H15 108.3 . . ?
C11 C15 C16 111.01(11) . . ?
C11 C15 C17 111.48(13) . . ?
C16 C15 H15 108.3 . . ?
C17 C15 H15 108.3 . . ?
C17 C15 C16 109.47(13) . . ?
C15 C16 H16A 109.5 . . ?
C15 C16 H16B 109.5 . . ?
C15 C16 H16C 109.5 . . ?
H16A C16 H16B 109.5 . . ?
H16A C16 H16C 109.5 . . ?
H16B C16 H16C 109.5 . . ?
C15 C17 H17A 109.5 . . ?
C15 C17 H17B 109.5 . . ?
C15 C17 H17C 109.5 . . ?
H17A C17 H17B 109.5 . . ?
H17A C17 H17C 109.5 . . ?
H17B C17 H17C 109.5 . . ?
C19 C18 N2 119.25(10) . . ?
C23 C18 N2 121.05(10) . . ?
C23 C18 C19 119.62(11) . . ?
C18 C19 C24 119.70(19) . . ?
C18 C19 C24A 125.2(2) . . ?
C20 C19 C18 118.93(12) . . ?
C20 C19 C24 120.40(19) . . ?
C20 C19 C24A 114.0(2) . . ?
C19 C20 H20 119.2 . . ?
C21 C20 C19 121.63(13) . . ?
C21 C20 H20 119.2 . . ?
C20 C21 H21 120.4 . . ?
C20 C21 C22 119.15(12) . . ?
C22 C21 H21 120.4 . . ?
C21 C22 H22 119.3 . . ?
C21 C22 C23 121.50(12) . . ?
C23 C22 H22 119.3 . . ?
C18 C23 C27 122.23(11) . . ?
C22 C23 C18 119.13(11) . . ?
C22 C23 C27 118.60(11) . . ?
C23 C27 H27 107.7 . . ?
C23 C27 C28 110.70(11) . . ?
C23 C27 C29 112.77(12) . . ?
C28 C27 H27 107.7 . . ?
C29 C27 H27 107.7 . . ?
C29 C27 C28 110.15(11) . . ?
C27 C28 H28A 109.5 . . ?
C27 C28 H28B 109.5 . . ?
C27 C28 H28C 109.5 . . ?
H28A C28 H28B 109.5 . . ?
H28A C28 H28C 109.5 . . ?
H28B C28 H28C 109.5 . . ?
C27 C29 H29A 109.5 . . ?
C27 C29 H29B 109.5 . . ?
C27 C29 H29C 109.5 . . ?
H29A C29 H29B 109.5 . . ?
H29A C29 H29C 109.5 . . ?
H29B C29 H29C 109.5 . . ?
O1 C30 C31 101.98(8) . . ?
O1 C30 C32 110.26(9) . . ?
O1 C30 C33 107.74(9) . . ?
C32 C30 C31 114.06(10) . . ?
C32 C30 C33 109.84(10) . . ?
C33 C30 C31 112.54(10) . . ?
O2 C31 C30 103.68(9) . . ?
O2 C31 C34 107.35(10) . . ?
O2 C31 C35 108.37(10) . . ?
C34 C31 C30 112.53(10) . . ?
C35 C31 C30 114.77(11) . . ?
C35 C31 C34 109.65(12) . . ?
C30 C32 H32A 109.5 . . ?
C30 C32 H32B 109.5 . . ?
C30 C32 H32C 109.5 . . ?
H32A C32 H32B 109.5 . . ?
H32A C32 H32C 109.5 . . ?
H32B C32 H32C 109.5 . . ?
C30 C33 H33A 109.5 . . ?
C30 C33 H33B 109.5 . . ?
C30 C33 H33C 109.5 . . ?
H33A C33 H33B 109.5 . . ?
H33A C33 H33C 109.5 . . ?
H33B C33 H33C 109.5 . . ?
C31 C34 H34A 109.5 . . ?
C31 C34 H34B 109.5 . . ?
C31 C34 H34C 109.5 . . ?
H34A C34 H34B 109.5 . . ?
H34A C34 H34C 109.5 . . ?
H34B C34 H34C 109.5 . . ?
C31 C35 H35A 109.5 . . ?
C31 C35 H35B 109.5 . . ?
C31 C35 H35C 109.5 . . ?
H35A C35 H35B 109.5 . . ?
H35A C35 H35C 109.5 . . ?
H35B C35 H35C 109.5 . . ?
B1 C42 N3 116.55(9) . . ?
B2 C42 N3 116.15(9) . . ?
B2 C42 B1 127.25(10) . . ?
N3 C43 C44 111.43(9) . . ?
N3 C43 C45 109.05(9) . . ?
N3 C43 C46 109.71(9) . . ?
C44 C43 C45 108.13(11) . . ?
C44 C43 C46 107.48(10) . . ?
C46 C43 C45 111.04(10) . . ?
C43 C44 H44A 109.5 . . ?
C43 C44 H44B 109.5 . . ?
C43 C44 H44C 109.5 . . ?
H44A C44 H44B 109.5 . . ?
H44A C44 H44C 109.5 . . ?
H44B C44 H44C 109.5 . . ?
C43 C45 H45A 109.5 . . ?
C43 C45 H45B 109.5 . . ?
C43 C45 H45C 109.5 . . ?
H45A C45 H45B 109.5 . . ?
H45A C45 H45C 109.5 . . ?
H45B C45 H45C 109.5 . . ?
C43 C46 H46A 109.5 . . ?
C43 C46 H46B 109.5 . . ?
C43 C46 H46C 109.5 . . ?
H46A C46 H46B 109.5 . . ?
H46A C46 H46C 109.5 . . ?
H46B C46 H46C 109.5 . . ?
O5 C47 C48 102.24(9) . . ?
O5 C47 C49 106.91(11) . . ?
O5 C47 C50 109.30(10) . . ?
C49 C47 C48 113.71(12) . . ?
C50 C47 C48 114.64(11) . . ?
C50 C47 C49 109.46(12) . . ?
O6 C48 C47 102.43(10) . . ?
O6 C48 C51 108.47(12) . . ?
O6 C48 C52 106.94(12) . . ?
C51 C48 C47 114.78(14) . . ?
C52 C48 C47 112.79(12) . . ?
C52 C48 C51 110.73(15) . . ?
C47 C49 H49A 109.5 . . ?
C47 C49 H49B 109.5 . . ?
C47 C49 H49C 109.5 . . ?
H49A C49 H49B 109.5 . . ?
H49A C49 H49C 109.5 . . ?
H49B C49 H49C 109.5 . . ?
C47 C50 H50A 109.5 . . ?
C47 C50 H50B 109.5 . . ?
C47 C50 H50C 109.5 . . ?
H50A C50 H50B 109.5 . . ?
H50A C50 H50C 109.5 . . ?
H50B C50 H50C 109.5 . . ?
C48 C51 H51A 109.5 . . ?
C48 C51 H51B 109.5 . . ?
C48 C51 H51C 109.5 . . ?
H51A C51 H51B 109.5 . . ?
H51A C51 H51C 109.5 . . ?
H51B C51 H51C 109.5 . . ?
C48 C52 H52A 109.5 . . ?
C48 C52 H52B 109.5 . . ?
C48 C52 H52C 109.5 . . ?
H52A C52 H52B 109.5 . . ?
H52A C52 H52C 109.5 . . ?
H52B C52 H52C 109.5 . . ?
O1 B1 C42 126.05(10) . . ?
O2 B1 O1 108.54(9) . . ?
O2 B1 C42 125.32(10) . . ?
O3 B2 C42 123.69(10) . . ?
O4 B2 O3 108.26(9) . . ?
O4 B2 C42 128.04(10) . . ?
O5 B3 O6 110.73(10) . . ?
O5 B3 N3 124.90(10) . . ?
N3 B3 O6 124.37(11) . . ?
C19 C24 H24 108.4 . . ?
C25 C24 C19 114.4(3) . . ?
C25 C24 H24 108.4 . . ?
C26 C24 C19 108.2(3) . . ?
C26 C24 H24 108.4 . . ?
C26 C24 C25 108.9(3) . . ?
C24 C25 H25A 109.5 . . ?
C24 C25 H25B 109.5 . . ?
C24 C25 H25C 109.5 . . ?
H25A C25 H25B 109.5 . . ?
H25A C25 H25C 109.5 . . ?
H25B C25 H25C 109.5 . . ?
C24 C26 H26A 109.5 . . ?
C24 C26 H26B 109.5 . . ?
C24 C26 H26C 109.5 . . ?
H26A C26 H26B 109.5 . . ?
H26A C26 H26C 109.5 . . ?
H26B C26 H26C 109.5 . . ?
O3 C36 C37 101.30(13) . . ?
O3 C36 C38 109.05(15) . . ?
O3 C36 C39 106.71(15) . . ?
C38 C36 C37 114.83(17) . . ?
C38 C36 C39 111.28(18) . . ?
C39 C36 C37 112.81(16) . . ?
O4 C37 C36 100.72(12) . . ?
O4 C37 C40 109.82(13) . . ?
O4 C37 C41 107.9(3) . . ?
C40 C37 C36 113.52(15) . . ?
C40 C37 C41 110.9(2) . . ?
C41 C37 C36 113.4(3) . . ?
C36 C38 H38A 109.5 . . ?
C36 C38 H38B 109.5 . . ?
C36 C38 H38C 109.5 . . ?
H38A C38 H38B 109.5 . . ?
H38A C38 H38C 109.5 . . ?
H38B C38 H38C 109.5 . . ?
C36 C39 H39A 109.5 . . ?
C36 C39 H39B 109.5 . . ?
C36 C39 H39C 109.5 . . ?
H39A C39 H39B 109.5 . . ?
H39A C39 H39C 109.5 . . ?
H39B C39 H39C 109.5 . . ?
C37 C40 H40A 109.5 . . ?
C37 C40 H40B 109.5 . . ?
C37 C40 H40C 109.5 . . ?
H40A C40 H40B 109.5 . . ?
H40A C40 H40C 109.5 . . ?
H40B C40 H40C 109.5 . . ?
C37 C41 H41A 109.5 . . ?
C37 C41 H41B 109.5 . . ?
C37 C41 H41C 109.5 . . ?
H41A C41 H41B 109.5 . . ?
H41A C41 H41C 109.5 . . ?
H41B C41 H41C 109.5 . . ?
C19 C24A H24A 107.2 . . ?
C19 C24A C25A 105.5(4) . . ?
C19 C24A C26A 117.8(4) . . ?
C25A C24A H24A 107.2 . . ?
C25A C24A C26A 111.5(5) . . ?
C26A C24A H24A 107.2 . . ?
C24A C25A H25D 109.5 . . ?
C24A C25A H25E 109.5 . . ?
C24A C25A H25F 109.5 . . ?
H25D C25A H25E 109.5 . . ?
H25D C25A H25F 109.5 . . ?
H25E C25A H25F 109.5 . . ?
C24A C26A H26D 109.5 . . ?
C24A C26A H26E 109.5 . . ?
C24A C26A H26F 109.5 . . ?
H26D C26A H26E 109.5 . . ?
H26D C26A H26F 109.5 . . ?
H26E C26A H26F 109.5 . . ?
O3 C36A C37A 99.9(3) . . ?
O3 C36A C38A 102.5(4) . . ?
O3 C36A C39A 110.1(4) . . ?
C38A C36A C37A 111.2(5) . . ?
C39A C36A C37A 118.7(5) . . ?
C39A C36A C38A 112.4(6) . . ?
O4 C37A C36A 101.2(3) . . ?
O4 C37A C40A 102.8(10) . . ?
O4 C37A C41A 118.3(5) . . ?
C40A C37A C36A 114.8(10) . . ?
C40A C37A C41A 109.3(9) . . ?
C41A C37A C36A 110.4(5) . . ?
C36A C38A H38D 109.5 . . ?
C36A C38A H38E 109.5 . . ?
C36A C38A H38F 109.5 . . ?
H38D C38A H38E 109.5 . . ?
H38D C38A H38F 109.5 . . ?
H38E C38A H38F 109.5 . . ?
C36A C39A H39D 109.5 . . ?
C36A C39A H39E 109.5 . . ?
C36A C39A H39F 109.5 . . ?
H39D C39A H39E 109.5 . . ?
H39D C39A H39F 109.5 . . ?
H39E C39A H39F 109.5 . . ?
C37A C40A H40D 109.5 . . ?
C37A C40A H40E 109.5 . . ?
C37A C40A H40F 109.5 . . ?
H40D C40A H40E 109.5 . . ?
H40D C40A H40F 109.5 . . ?
H40E C40A H40F 109.5 . . ?
C37A C41A H41D 109.5 . . ?
C37A C41A H41E 109.5 . . ?
C37A C41A H41F 109.5 . . ?
H41D C41A H41E 109.5 . . ?
H41D C41A H41F 109.5 . . ?
H41E C41A H41F 109.5 . . ?
C54 C53 H53 116.3 . . ?
C54 C53 C55A 127.4(12) . . ?
C55A C53 H53 116.3 . . ?
C54A C53A H53A 121.3 . . ?
C54A C53A C55 117.5(12) . . ?
C55 C53A H53A 121.3 . . ?
C53 C54 H54 123.1 . . ?
C55 C54 C53 113.8(10) . . ?
C55 C54 H54 123.1 . . ?
C53A C54A H54A 119.2 . . ?
C55A C54A C53A 121.6(12) . . ?
C55A C54A H54A 119.2 . . ?
C53A C55 C57 121.3(9) . . ?
C54 C55 C53A 122.7(8) . . ?
C54 C55 C57 115.9(8) . . ?
C53 C55A H55A 121.7 . . ?
C54A C55A C53 116.6(10) . . ?
C54A C55A H55A 121.7 . . ?
C55 C57 H57A 109.5 . . ?
C55 C57 H57B 109.5 . . ?
C55 C57 H57C 109.5 . . ?
H57A C57 H57B 109.5 . . ?
H57A C57 H57C 109.5 . . ?
H57B C57 H57C 109.5 . . ?

loop_
_geom_bond_atom_site_label_1
_geom_bond_atom_site_label_2
_geom_bond_distance
_geom_bond_site_symmetry_2
_geom_bond_publ_flag
Mg1 O1 2.0577(8) . ?
Mg1 O3 1.9811(8) . ?
Mg1 N1 2.0657(10) . ?
Mg1 N2 2.0630(10) . ?
O1 C30 1.4920(12) . ?
O1 B1 1.4636(13) . ?
O2 C31 1.4273(14) . ?
O2 B1 1.3847(14) . ?
O3 B2 1.4583(14) . ?
O3 C36 1.4769(18) . ?
O3 C36A 1.475(4) . ?
O4 B2 1.3903(15) . ?
O4 C37 1.4592(16) . ?
O4 C37A 1.486(4) . ?
O5 C47 1.4412(14) . ?
O5 B3 1.3877(15) . ?
O6 C48 1.4388(15) . ?
O6 B3 1.4014(15) . ?
N1 C2 1.3350(15) . ?
N1 C6 1.4439(14) . ?
N2 C4 1.3349(15) . ?
N2 C18 1.4445(14) . ?
N3 C42 1.4805(13) . ?
N3 C43 1.4975(14) . ?
N3 B3 1.3934(16) . ?
C1 H1A 0.9600 . ?
C1 H1B 0.9600 . ?
C1 H1C 0.9600 . ?
C1 C2 1.5143(16) . ?
C2 C3 1.4073(17) . ?
C3 H3 0.9300 . ?
C3 C4 1.4041(17) . ?
C4 C5 1.5131(16) . ?
C5 H5A 0.9600 . ?
C5 H5B 0.9600 . ?
C5 H5C 0.9600 . ?
C6 C7 1.4136(16) . ?
C6 C11 1.4040(17) . ?
C7 C8 1.3935(17) . ?
C7 C12 1.5202(17) . ?
C8 H8 0.9300 . ?
C8 C9 1.379(2) . ?
C9 H9 0.9300 . ?
C9 C10 1.3780(19) . ?
C10 H10 0.9300 . ?
C10 C11 1.3940(18) . ?
C11 C15 1.5202(17) . ?
C12 H12 0.9800 . ?
C12 C13 1.528(2) . ?
C12 C14 1.531(2) . ?
C13 H13A 0.9600 . ?
C13 H13B 0.9600 . ?
C13 H13C 0.9600 . ?
C14 H14A 0.9600 . ?
C14 H14B 0.9600 . ?
C14 H14C 0.9600 . ?
C15 H15 0.9800 . ?
C15 C16 1.527(2) . ?
C15 C17 1.525(2) . ?
C16 H16A 0.9600 . ?
C16 H16B 0.9600 . ?
C16 H16C 0.9600 . ?
C17 H17A 0.9600 . ?
C17 H17B 0.9600 . ?
C17 H17C 0.9600 . ?
C18 C19 1.4083(17) . ?
C18 C23 1.4015(16) . ?
C19 C20 1.3941(19) . ?
C19 C24 1.575(4) . ?
C19 C24A 1.506(5) . ?
C20 H20 0.9300 . ?
C20 C21 1.375(2) . ?
C21 H21 0.9300 . ?
C21 C22 1.376(2) . ?
C22 H22 0.9300 . ?
C22 C23 1.3955(17) . ?
C23 C27 1.5111(17) . ?
C27 H27 0.9800 . ?
C27 C28 1.5285(19) . ?
C27 C29 1.5237(19) . ?
C28 H28A 0.9600 . ?
C28 H28B 0.9600 . ?
C28 H28C 0.9600 . ?
C29 H29A 0.9600 . ?
C29 H29B 0.9600 . ?
C29 H29C 0.9600 . ?
C30 C31 1.5596(15) . ?
C30 C32 1.5116(16) . ?
C30 C33 1.5181(17) . ?
C31 C34 1.5280(19) . ?
C31 C35 1.5144(17) . ?
C32 H32A 0.9600 . ?
C32 H32B 0.9600 . ?
C32 H32C 0.9600 . ?
C33 H33A 0.9600 . ?
C33 H33B 0.9600 . ?
C33 H33C 0.9600 . ?
C34 H34A 0.9600 . ?
C34 H34B 0.9600 . ?
C34 H34C 0.9600 . ?
C35 H35A 0.9600 . ?
C35 H35B 0.9600 . ?
C35 H35C 0.9600 . ?
C42 B1 1.4758(16) . ?
C42 B2 1.4642(16) . ?
C43 C44 1.5181(17) . ?
C43 C45 1.5330(16) . ?
C43 C46 1.5315(15) . ?
C44 H44A 0.9600 . ?
C44 H44B 0.9600 . ?
C44 H44C 0.9600 . ?
C45 H45A 0.9600 . ?
C45 H45B 0.9600 . ?
C45 H45C 0.9600 . ?
C46 H46A 0.9600 . ?
C46 H46B 0.9600 . ?
C46 H46C 0.9600 . ?
C47 C48 1.5501(19) . ?
C47 C49 1.5232(19) . ?
C47 C50 1.5167(18) . ?
C48 C51 1.5244(19) . ?
C48 C52 1.519(2) . ?
C49 H49A 0.9600 . ?
C49 H49B 0.9600 . ?
C49 H49C 0.9600 . ?
C50 H50A 0.9600 . ?
C50 H50B 0.9600 . ?
C50 H50C 0.9600 . ?
C51 H51A 0.9600 . ?
C51 H51B 0.9600 . ?
C51 H51C 0.9600 . ?
C52 H52A 0.9600 . ?
C52 H52B 0.9600 . ?
C52 H52C 0.9600 . ?
C24 H24 0.9800 . ?
C24 C25 1.540(5) . ?
C24 C26 1.522(5) . ?
C25 H25A 0.9600 . ?
C25 H25B 0.9600 . ?
C25 H25C 0.9600 . ?
C26 H26A 0.9600 . ?
C26 H26B 0.9600 . ?
C26 H26C 0.9600 . ?
C36 C37 1.554(2) . ?
C36 C38 1.514(2) . ?
C36 C39 1.517(3) . ?
C37 C40 1.520(2) . ?
C37 C41 1.525(3) . ?
C38 H38A 0.9600 . ?
C38 H38B 0.9600 . ?
C38 H38C 0.9600 . ?
C39 H39A 0.9600 . ?
C39 H39B 0.9600 . ?
C39 H39C 0.9600 . ?
C40 H40A 0.9600 . ?
C40 H40B 0.9600 . ?
C40 H40C 0.9600 . ?
C41 H41A 0.9600 . ?
C41 H41B 0.9600 . ?
C41 H41C 0.9600 . ?
C24A H24A 0.9800 . ?
C24A C25A 1.521(7) . ?
C24A C26A 1.521(7) . ?
C25A H25D 0.9600 . ?
C25A H25E 0.9600 . ?
C25A H25F 0.9600 . ?
C26A H26D 0.9600 . ?
C26A H26E 0.9600 . ?
C26A H26F 0.9600 . ?
C36A C37A 1.547(5) . ?
C36A C38A 1.520(4) . ?
C36A C39A 1.514(4) . ?
C37A C40A 1.518(4) . ?
C37A C41A 1.523(4) . ?
C38A H38D 0.9600 . ?
C38A H38E 0.9600 . ?
C38A H38F 0.9600 . ?
C39A H39D 0.9600 . ?
C39A H39E 0.9600 . ?
C39A H39F 0.9600 . ?
C40A H40D 0.9600 . ?
C40A H40E 0.9600 . ?
C40A H40F 0.9600 . ?
C41A H41D 0.9600 . ?
C41A H41E 0.9600 . ?
C41A H41F 0.9600 . ?
C53 H53 0.9300 . ?
C53 C54 1.335(15) . ?
C53 C55A 1.344(15) . ?
C53A H53A 0.9300 . ?
C53A C54A 1.359(15) . ?
C53A C55 1.394(10) . ?
C54 H54 0.9300 . ?
C54 C55 1.326(14) . ?
C54A H54A 0.9300 . ?
C54A C55A 1.303(16) . ?
C55 C57 1.488(9) . ?
C55A H55A 0.9300 . ?
C57 H57A 0.9600 . ?
C57 H57B 0.9600 . ?
C57 H57C 0.9600 . ?

loop_
_geom_torsion_atom_site_label_1
_geom_torsion_atom_site_label_2
_geom_torsion_atom_site_label_3
_geom_torsion_atom_site_label_4
_geom_torsion
_geom_torsion_site_symmetry_1
_geom_torsion_site_symmetry_2
_geom_torsion_site_symmetry_3
_geom_torsion_site_symmetry_4
_geom_torsion_publ_flag
Mg1 O1 C30 C31 171.59(7) . . . . ?
Mg1 O1 C30 C32 50.08(13) . . . . ?
Mg1 O1 C30 C33 -69.77(12) . . . . ?
Mg1 O1 B1 O2 174.29(7) . . . . ?
Mg1 O1 B1 C42 -8.79(14) . . . . ?
Mg1 O3 B2 O4 174.34(8) . . . . ?
Mg1 O3 B2 C42 -4.37(16) . . . . ?
Mg1 O3 C36 C37 -156.26(9) . . . . ?
Mg1 O3 C36 C38 -34.8(2) . . . . ?
Mg1 O3 C36 C39 85.52(16) . . . . ?
Mg1 O3 C36A C37A 161.8(2) . . . . ?
Mg1 O3 C36A C38A -83.6(4) . . . . ?
Mg1 O3 C36A C39A 36.2(6) . . . . ?
Mg1 N1 C2 C1 -153.02(9) . . . . ?
Mg1 N1 C2 C3 23.65(14) . . . . ?
Mg1 N1 C6 C7 -110.88(11) . . . . ?
Mg1 N1 C6 C11 67.54(14) . . . . ?
Mg1 N2 C4 C3 -25.76(14) . . . . ?
Mg1 N2 C4 C5 151.04(10) . . . . ?
Mg1 N2 C18 C19 111.27(12) . . . . ?
Mg1 N2 C18 C23 -65.51(14) . . . . ?
O1 C30 C31 O2 27.97(11) . . . . ?
O1 C30 C31 C34 -87.70(11) . . . . ?
O1 C30 C31 C35 145.98(10) . . . . ?
O3 C36 C37 O4 -37.48(17) . . . . ?
O3 C36 C37 C40 79.83(17) . . . . ?
O3 C36 C37 C41 -152.4(3) . . . . ?
O3 C36A C37A O4 39.5(5) . . . . ?
O3 C36A C37A C40A 149.3(10) . . . . ?
O3 C36A C37A C41A -86.6(5) . . . . ?
O5 C47 C48 O6 31.35(12) . . . . ?
O5 C47 C48 C51 148.67(12) . . . . ?
O5 C47 C48 C52 -83.25(13) . . . . ?
N1 C2 C3 C4 16.2(2) . . . . ?
N1 C6 C7 C8 -179.12(11) . . . . ?
N1 C6 C7 C12 2.21(17) . . . . ?
N1 C6 C11 C10 -179.63(11) . . . . ?
N1 C6 C11 C15 2.67(17) . . . . ?
N2 C18 C19 C20 -175.10(12) . . . . ?
N2 C18 C19 C24 16.1(2) . . . . ?
N2 C18 C19 C24A -11.6(4) . . . . ?
N2 C18 C23 C22 174.86(10) . . . . ?
N2 C18 C23 C27 -7.26(17) . . . . ?
N3 C42 B1 O1 -174.70(9) . . . . ?
N3 C42 B1 O2 1.71(16) . . . . ?
N3 C42 B2 O3 -177.78(10) . . . . ?
N3 C42 B2 O4 3.78(18) . . . . ?
C1 C2 C3 C4 -167.00(12) . . . . ?
C2 N1 C6 C7 77.84(13) . . . . ?
C2 N1 C6 C11 -103.74(13) . . . . ?
C2 C3 C4 N2 -14.8(2) . . . . ?
C2 C3 C4 C5 168.23(12) . . . . ?
C4 N2 C18 C19 -78.51(15) . . . . ?
C4 N2 C18 C23 104.70(12) . . . . ?
C6 N1 C2 C1 19.99(16) . . . . ?
C6 N1 C2 C3 -163.34(11) . . . . ?
C6 C7 C8 C9 -1.9(2) . . . . ?
C6 C7 C12 C13 -99.45(15) . . . . ?
C6 C7 C12 C14 136.99(13) . . . . ?
C6 C11 C15 C16 107.64(14) . . . . ?
C6 C11 C15 C17 -130.03(14) . . . . ?
C7 C6 C11 C10 -1.22(17) . . . . ?
C7 C6 C11 C15 -178.92(11) . . . . ?
C7 C8 C9 C10 0.0(2) . . . . ?
C8 C7 C12 C13 81.87(16) . . . . ?
C8 C7 C12 C14 -41.68(17) . . . . ?
C8 C9 C10 C11 1.2(2) . . . . ?
C9 C10 C11 C6 -0.6(2) . . . . ?
C9 C10 C11 C15 177.15(12) . . . . ?
C10 C11 C15 C16 -70.07(17) . . . . ?
C10 C11 C15 C17 52.26(17) . . . . ?
C11 C6 C7 C8 2.44(18) . . . . ?
C11 C6 C7 C12 -176.23(12) . . . . ?
C12 C7 C8 C9 176.86(13) . . . . ?
C18 N2 C4 C3 162.20(11) . . . . ?
C18 N2 C4 C5 -21.01(16) . . . . ?
C18 C19 C20 C21 0.0(2) . . . . ?
C18 C19 C24 C25 100.4(3) . . . . ?
C18 C19 C24 C26 -138.1(2) . . . . ?
C18 C19 C24A C25A 105.9(4) . . . . ?
C18 C19 C24A C26A -128.9(4) . . . . ?
C18 C23 C27 C28 -110.45(13) . . . . ?
C18 C23 C27 C29 125.64(13) . . . . ?
C19 C18 C23 C22 -1.91(17) . . . . ?
C19 C18 C23 C27 175.97(12) . . . . ?
C19 C20 C21 C22 -1.6(2) . . . . ?
C20 C19 C24 C25 -68.2(4) . . . . ?
C20 C19 C24 C26 53.3(3) . . . . ?
C20 C19 C24A C25A -89.8(4) . . . . ?
C20 C19 C24A C26A 35.3(6) . . . . ?
C20 C21 C22 C23 1.4(2) . . . . ?
C21 C22 C23 C18 0.35(18) . . . . ?
C21 C22 C23 C27 -177.61(12) . . . . ?
C22 C23 C27 C28 67.44(15) . . . . ?
C22 C23 C27 C29 -56.47(15) . . . . ?
C23 C18 C19 C20 1.7(2) . . . . ?
C23 C18 C19 C24 -167.0(2) . . . . ?
C23 C18 C19 C24A 165.2(3) . . . . ?
C30 O1 B1 O2 3.33(12) . . . . ?
C30 O1 B1 C42 -179.75(11) . . . . ?
C31 O2 B1 O1 16.16(12) . . . . ?
C31 O2 B1 C42 -160.78(11) . . . . ?
C32 C30 C31 O2 146.82(10) . . . . ?
C32 C30 C31 C34 31.14(14) . . . . ?
C32 C30 C31 C35 -95.18(13) . . . . ?
C33 C30 C31 O2 -87.19(11) . . . . ?
C33 C30 C31 C34 157.13(11) . . . . ?
C33 C30 C31 C35 30.82(15) . . . . ?
C42 N3 C43 C44 3.25(14) . . . . ?
C42 N3 C43 C45 -116.03(11) . . . . ?
C42 N3 C43 C46 122.16(10) . . . . ?
C42 N3 B3 O5 8.01(17) . . . . ?
C42 N3 B3 O6 -172.71(10) . . . . ?
C43 N3 C42 B1 82.98(12) . . . . ?
C43 N3 C42 B2 -94.51(12) . . . . ?
C43 N3 B3 O5 -168.35(10) . . . . ?
C43 N3 B3 O6 10.94(17) . . . . ?
C47 O5 B3 O6 8.98(13) . . . . ?
C47 O5 B3 N3 -171.65(11) . . . . ?
C48 O6 B3 O5 12.53(14) . . . . ?
C48 O6 B3 N3 -166.84(12) . . . . ?
C49 C47 C48 O6 -83.51(13) . . . . ?
C49 C47 C48 C51 33.81(17) . . . . ?
C49 C47 C48 C52 161.89(12) . . . . ?
C50 C47 C48 O6 149.49(11) . . . . ?
C50 C47 C48 C51 -93.19(15) . . . . ?
C50 C47 C48 C52 34.89(16) . . . . ?
B1 O1 C30 C31 -19.11(11) . . . . ?
B1 O1 C30 C32 -140.62(10) . . . . ?
B1 O1 C30 C33 99.52(10) . . . . ?
B1 O2 C31 C30 -27.87(12) . . . . ?
B1 O2 C31 C34 91.42(11) . . . . ?
B1 O2 C31 C35 -150.22(11) . . . . ?
B1 C42 B2 O3 5.04(19) . . . . ?
B1 C42 B2 O4 -173.40(12) . . . . ?
B2 O3 C36 C37 30.66(17) . . . . ?
B2 O3 C36 C38 152.14(16) . . . . ?
B2 O3 C36 C39 -87.56(14) . . . . ?
B2 O3 C36A C37A -25.8(4) . . . . ?
B2 O3 C36A C38A 88.7(4) . . . . ?
B2 O3 C36A C39A -151.5(5) . . . . ?
B2 O4 C37 C36 32.04(16) . . . . ?
B2 O4 C37 C40 -87.96(14) . . . . ?
B2 O4 C37 C41 151.1(2) . . . . ?
B2 O4 C37A C36A -40.4(4) . . . . ?
B2 O4 C37A C40A -159.3(9) . . . . ?
B2 O4 C37A C41A 80.2(5) . . . . ?
B2 C42 B1 O1 2.47(19) . . . . ?
B2 C42 B1 O2 178.88(11) . . . . ?
B3 O5 C47 C48 -24.78(12) . . . . ?
B3 O5 C47 C49 94.96(13) . . . . ?
B3 O5 C47 C50 -146.65(11) . . . . ?
B3 O6 C48 C47 -26.85(13) . . . . ?
B3 O6 C48 C51 -148.58(14) . . . . ?
B3 O6 C48 C52 91.95(13) . . . . ?
B3 N3 C42 B1 -93.39(12) . . . . ?
B3 N3 C42 B2 89.11(13) . . . . ?
B3 N3 C43 C44 179.54(10) . . . . ?
B3 N3 C43 C45 60.27(13) . . . . ?
B3 N3 C43 C46 -61.55(13) . . . . ?
C24 C19 C20 C21 168.7(2) . . . . ?
C36 O3 B2 O4 -12.07(15) . . . . ?
C36 O3 B2 C42 169.22(14) . . . . ?
C37 O4 B2 O3 -13.68(14) . . . . ?
C37 O4 B2 C42 164.96(13) . . . . ?
C38 C36 C37 O4 -154.83(15) . . . . ?
C38 C36 C37 C40 -37.5(2) . . . . ?
C38 C36 C37 C41 90.2(4) . . . . ?
C39 C36 C37 O4 76.24(16) . . . . ?
C39 C36 C37 C40 -166.45(14) . . . . ?
C39 C36 C37 C41 -38.7(4) . . . . ?
C24A C19 C20 C21 -165.3(3) . . . . ?
C36A O3 B2 O4 1.6(3) . . . . ?
C36A O3 B2 C42 -177.1(3) . . . . ?
C37A O4 B2 O3 24.9(3) . . . . ?
C37A O4 B2 C42 -156.5(3) . . . . ?
C38A C36A C37A O4 -68.2(5) . . . . ?
C38A C36A C37A C40A 41.7(11) . . . . ?
C38A C36A C37A C41A 165.7(5) . . . . ?
C39A C36A C37A O4 159.0(5) . . . . ?
C39A C36A C37A C40A -91.2(11) . . . . ?
C39A C36A C37A C41A 32.9(6) . . . . ?
C53 C54 C55 C53A 2.1(11) . . . . ?
C53 C54 C55 C57 178.1(7) . . . . ?
C53A C54A C55A C53 0.9(15) . . . . ?
C54 C53 C55A C54A -5.6(15) . . . . ?
C54A C53A C55 C54 -6.1(13) . . . . ?
C54A C53A C55 C57 178.1(8) . . . . ?
C55 C53A C54A C55A 4.4(13) . . . . ?
C55A C53 C54 C55 4.0(12) . . . . ?
